data_6000605
loop_
_publ_author_name
'Pederzolli, D. R.'
'Attfield, J. P.'

_publ_section_title
;
 Crystal structure of Nd4Cu2O7
;
_journal_issue 2
_journal_name_full 'Epdic 5'
_journal_page_first 756
_journal_page_last 761
_journal_paper_doi 10.4028/www.scientific.net/MSF.278-281.756
_journal_volume 278
_journal_year 1998
_chemical_formula_sum 'Cu2 Nd4 O7'
_space_group_name_H-M_alt 'A 1 2/m 1'
_symmetry_space_group_name_H-M 'A 1 2/m 1'
_cell_angle_alpha 90.000
_cell_angle_beta 109.576(4)
_cell_angle_gamma 90.000
_cell_length_a 8.4493(2)
_cell_length_b 3.7591(1)
_cell_length_c 12.6006(5)
_cell_volume 377.09(3)
_cod_database_code 6000605

loop_
_atom_site_label
_atom_site_type_symbol
_atom_site_fract_x
_atom_site_fract_y
_atom_site_fract_z
_atom_site_symmetry_multiplicity
_atom_site_Wyckoff_symbol
_atom_site_U_iso_or_equiv
Nd(1) Nd 0.1668(2) 0 0.3586(1) 4 i 0.00044(14)
Nd(2) Nd 0.3180(2) 0.5 0.1589(1) 4 i 0.00044
Cu(1) Cu 0 0 0 2 a 0.00044
Cu(2) Cu 0.5 0 0 2 d 0.00044
O(1) O 0 0.5 0 2 b 0.00256(18)
O(2) O 0.2887(2) 0 0.0098(2) 4 i 0.00256
O(3) O 0.1214(4) 0 0.7492(1) 4 i 0.00256
O(4) O 0.3845(4) 0 0.2755(1) 4 i 0.00256

loop_
_geom_bond_atom_site_label_1
_geom_bond_atom_site_label_2
_geom_bond_distance
_geom_bond_multiplicity
Nd(1) O(1) 2.616(2) 1
Nd(1) O(2) 2.629(2) 2
Nd(1) O(3) 2.357(3) 1
Nd(1) O(3) 2.286(1) 2
Nd(1) O(4) 2.402(3) 1
Cu(1) O(1) 1.8796(1) 2
Cu(1) O(2) 2.400(1) 2
Nd(2) O(1) 2.761(1) 1
Nd(2) O(2) 2.610(2) 2
Nd(2) O(3) 2.307(4) 1
Nd(2) O(4) 2.336(1) 2
Nd(2) O(4) 2.368(3) 1
Cu(2) O(2) 1.831(1) 2
